data_2216535
loop_
_publ_author_name
'Liang-Zhong Xu'
'Zhong-Jie Xu'
'Wen-Zhao Bi'

_publ_section_title
;
 1-(2,3-Dimethoxybenzyl)-<i>N</i>-nitroimidazolidin-2-imine
;
_journal_coeditor_code HG2345
_journal_issue 12
_journal_name_full 'Acta Crystallographica Section E'
_journal_page_first o4685
_journal_page_last o4685
_journal_paper_doi 10.1107/S1600536807055870
_journal_volume 63
_journal_year 2007
_chemical_formula_iupac 'C12 H16 N4 O4'
_chemical_formula_moiety 'C12 H16 N4 O4'
_chemical_formula_sum 'C12 H16 N4 O4'
_chemical_formula_weight 280.29
_chemical_name_systematic
;
1-(2,3-Dimethoxybenzyl)-N-nitroimidazolidin-2-imine
;
_space_group_IT_number 14
_symmetry_cell_setting monoclinic
_symmetry_space_group_name_Hall '-P 2yn'
_symmetry_space_group_name_H-M 'P 1 21/n 1'
_atom_sites_solution_hydrogens geom
_atom_sites_solution_primary direct
_atom_sites_solution_secondary difmap
_audit_creation_method SHELXL97
_cell_angle_alpha 90.00
_cell_angle_beta 91.102(5)
_cell_angle_gamma 90.00
_cell_formula_units_Z 4
_cell_length_a 11.949(3)
_cell_length_b 9.152(2)
_cell_length_c 12.312(3)
_cell_measurement_reflns_used 2652
_cell_measurement_temperature 294(2)
_cell_measurement_theta_max 25.62
_cell_measurement_theta_min 2.57
_cell_volume 1346.2(6)
_computing_cell_refinement 'SAINT (Bruker, 2001)'
_computing_data_collection 'SMART (Bruker, 2001)'
_computing_data_reduction 'SAINT (Bruker, 2001)'
_computing_molecular_graphics 'SHELXTL (Sheldrick, 2001)'
_computing_publication_material 'SHELXTL (Sheldrick, 2001)'
_computing_structure_refinement 'SHELXTL (Sheldrick, 2001)'
_computing_structure_solution 'SHELXTL (Sheldrick, 2001)'
_diffrn_ambient_temperature 294(2)
_diffrn_measured_fraction_theta_full 0.989
_diffrn_measured_fraction_theta_max 0.989
_diffrn_measurement_device_type 'Bruker SMART CCD area-detector'
_diffrn_measurement_method '\f and \w'
_diffrn_radiation_monochromator graphite
_diffrn_radiation_source 'fine-focus sealed tube'
_diffrn_radiation_type MoK\a
_diffrn_radiation_wavelength 0.71073
_diffrn_reflns_av_R_equivalents 0.0500
_diffrn_reflns_av_sigmaI/netI 0.0582
_diffrn_reflns_limit_h_max 14
_diffrn_reflns_limit_h_min -14
_diffrn_reflns_limit_k_max 11
_diffrn_reflns_limit_k_min -9
_diffrn_reflns_limit_l_max 10
_diffrn_reflns_limit_l_min -15
_diffrn_reflns_number 7385
_diffrn_reflns_theta_full 26.46
_diffrn_reflns_theta_max 26.46
_diffrn_reflns_theta_min 2.35
_diffrn_standards_decay_% 0
_diffrn_standards_number 0
_exptl_absorpt_coefficient_mu 0.106
_exptl_absorpt_correction_T_max 0.9895
_exptl_absorpt_correction_T_min 0.9569
_exptl_absorpt_correction_type multi-scan
_exptl_absorpt_process_details '(SADABS; Sheldrick, 2004)'
_exptl_crystal_colour yellow
_exptl_crystal_density_diffrn 1.383
_exptl_crystal_density_method 'not measured'
_exptl_crystal_description block
_exptl_crystal_F_000 592
_exptl_crystal_size_max 0.42
_exptl_crystal_size_mid 0.26
_exptl_crystal_size_min 0.10
_refine_diff_density_max 0.180
_refine_diff_density_min -0.178
_refine_ls_extinction_method none
_refine_ls_goodness_of_fit_ref 1.000
_refine_ls_hydrogen_treatment constr
_refine_ls_matrix_type full
_refine_ls_number_parameters 183
_refine_ls_number_reflns 2752
_refine_ls_number_restraints 0
_refine_ls_restrained_S_all 1.000
_refine_ls_R_factor_all 0.1156
_refine_ls_R_factor_gt 0.0467
_refine_ls_shift/su_max 0.004
_refine_ls_shift/su_mean 0.000
_refine_ls_structure_factor_coef Fsqd
_refine_ls_weighting_details 'calc w = 1/[\s^2^(Fo^2^)+(0.0577P)^2^+0.143P] where P=(Fo^2^+2Fc^2^)/3'
_refine_ls_weighting_scheme calc
_refine_ls_wR_factor_gt 0.1103
_refine_ls_wR_factor_ref 0.1364
_reflns_number_gt 1384
_reflns_number_total 2752
_reflns_threshold_expression I>2\s(I)
_cod_data_source_file hg2345.cif
_cod_data_source_block I
_cod_original_cell_volume 1346.1(6)
_cod_original_sg_symbol_H-M 'P 21/n'
_cod_database_code 2216535
_cod_database_fobs_code 2216535

loop_
_symmetry_equiv_pos_as_xyz
'x, y, z'
'-x+1/2, y+1/2, -z+1/2'
'-x, -y, -z'
'x-1/2, -y-1/2, z-1/2'

loop_
_atom_site_type_symbol
_atom_site_label
_atom_site_fract_x
_atom_site_fract_y
_atom_site_fract_z
_atom_site_U_iso_or_equiv
_atom_site_adp_type
_atom_site_calc_flag
_atom_site_refinement_flags
_atom_site_occupancy
O O1 0.92476(15) 0.0235(2) 0.19671(15) 0.0798(6) Uani d . 1
O O2 0.71309(12) 0.11934(17) 0.16349(13) 0.0639(5) Uani d . 1
O O3 0.27319(15) 0.3031(2) 0.12564(17) 0.0969(7) Uani d . 1
O O4 0.27201(14) 0.1400(2) 0.00015(16) 0.0796(6) Uani d . 1
N N1 0.59195(15) 0.2334(2) -0.05226(16) 0.0539(5) Uani d . 1
N N2 0.45011(16) 0.1084(2) -0.11518(16) 0.0612(6) Uani d . 1
H H2A 0.3830 0.0748 -0.1202 0.073 Uiso calc R 1
N N3 0.42989(15) 0.2705(2) 0.04020(16) 0.0552(5) Uani d . 1
N N4 0.32161(17) 0.2346(2) 0.05378(17) 0.0599(6) Uani d . 1
C C1 0.77387(18) 0.2918(2) 0.0326(2) 0.0531(6) Uani d . 1
C C2 0.8612(2) 0.3547(3) -0.0246(2) 0.0676(8) Uani d . 1
H H2 0.8461 0.4283 -0.0749 0.081 Uiso calc R 1
C C3 0.9694(2) 0.3082(3) -0.0071(2) 0.0717(8) Uani d . 1
H H3 1.0270 0.3526 -0.0446 0.086 Uiso calc R 1
C C4 0.9941(2) 0.1975(3) 0.0650(2) 0.0663(8) Uani d . 1
H H4 1.0676 0.1657 0.0744 0.080 Uiso calc R 1
C C5 0.9091(2) 0.1331(3) 0.1238(2) 0.0555(7) Uani d . 1
C C6 0.79974(19) 0.1834(3) 0.1064(2) 0.0510(6) Uani d . 1
C C7 1.0357(2) -0.0281(3) 0.2161(3) 0.0920(10) Uani d . 1
H H7A 1.0663 -0.0625 0.1493 0.138 Uiso calc R 1
H H7B 1.0345 -0.1067 0.2677 0.138 Uiso calc R 1
H H7C 1.0812 0.0500 0.2445 0.138 Uiso calc R 1
C C8 0.7121(2) 0.1560(4) 0.2768(2) 0.0865(10) Uani d . 1
H H8A 0.7832 0.1322 0.3097 0.130 Uiso calc R 1
H H8B 0.6541 0.1017 0.3116 0.130 Uiso calc R 1
H H8C 0.6981 0.2587 0.2848 0.130 Uiso calc R 1
C C9 0.65535(19) 0.3400(3) 0.0119(2) 0.0637(7) Uani d . 1
H H9A 0.6190 0.3546 0.0808 0.076 Uiso calc R 1
H H9B 0.6555 0.4327 -0.0262 0.076 Uiso calc R 1
C C10 0.6384(2) 0.1580(3) -0.1451(2) 0.0600(7) Uani d . 1
H H10A 0.7005 0.0958 -0.1231 0.072 Uiso calc R 1
H H10B 0.6636 0.2268 -0.1993 0.072 Uiso calc R 1
C C11 0.53989(19) 0.0677(3) -0.18826(18) 0.0574(7) Uani d . 1
H H11A 0.5211 0.0932 -0.2629 0.069 Uiso calc R 1
H H11B 0.5558 -0.0361 -0.1840 0.069 Uiso calc R 1
C C12 0.48429(19) 0.2028(2) -0.04067(18) 0.0444(6) Uani d . 1

loop_
_atom_site_aniso_label
_atom_site_aniso_U_11
_atom_site_aniso_U_22
_atom_site_aniso_U_33
_atom_site_aniso_U_12
_atom_site_aniso_U_13
_atom_site_aniso_U_23
O1 0.0706(13) 0.0912(14) 0.0777(14) 0.0060(11) 0.0037(11) 0.0097(12)
O2 0.0538(11) 0.0780(11) 0.0606(11) -0.0225(9) 0.0199(9) -0.0092(9)
O3 0.0641(13) 0.1346(17) 0.0934(15) -0.0125(12) 0.0356(12) -0.0383(14)
O4 0.0525(12) 0.0985(14) 0.0885(14) -0.0204(10) 0.0165(10) -0.0211(12)
N1 0.0413(12) 0.0620(12) 0.0587(13) -0.0056(10) 0.0107(10) -0.0074(11)
N2 0.0475(13) 0.0761(14) 0.0601(13) -0.0105(11) 0.0066(10) -0.0102(12)
N3 0.0396(11) 0.0679(13) 0.0587(13) -0.0067(10) 0.0129(10) -0.0067(11)
N4 0.0490(14) 0.0748(14) 0.0564(14) -0.0022(11) 0.0120(11) 0.0025(12)
C1 0.0434(15) 0.0527(14) 0.0636(16) -0.0074(11) 0.0102(12) -0.0085(13)
C2 0.0563(18) 0.0683(17) 0.079(2) -0.0121(14) 0.0198(15) 0.0039(15)
C3 0.0551(19) 0.0798(19) 0.081(2) -0.0219(15) 0.0291(15) -0.0060(17)
C4 0.0424(16) 0.0772(18) 0.080(2) -0.0057(13) 0.0120(14) -0.0198(17)
C5 0.0460(15) 0.0623(16) 0.0583(16) -0.0095(12) 0.0059(13) -0.0131(14)
C6 0.0419(15) 0.0575(14) 0.0541(15) -0.0154(11) 0.0141(12) -0.0132(12)
C7 0.081(2) 0.095(2) 0.100(2) 0.0179(17) -0.0197(19) -0.0086(19)
C8 0.081(2) 0.119(2) 0.0606(19) -0.0196(17) 0.0261(16) -0.0154(17)
C9 0.0505(16) 0.0576(15) 0.083(2) -0.0061(12) 0.0090(14) -0.0047(14)
C10 0.0578(16) 0.0682(16) 0.0546(16) 0.0017(13) 0.0156(13) 0.0006(13)
C11 0.0594(16) 0.0677(15) 0.0453(14) 0.0070(13) 0.0073(12) 0.0020(12)
C12 0.0437(14) 0.0469(13) 0.0428(13) 0.0000(11) 0.0022(11) 0.0082(12)

loop_
_atom_type_symbol
_atom_type_description
_atom_type_scat_dispersion_real
_atom_type_scat_dispersion_imag
_atom_type_scat_source
C C 0.0033 0.0016 'International Tables Vol C Tables 4.2.6.8 and 6.1.1.4'
H H 0.0000 0.0000 'International Tables Vol C Tables 4.2.6.8 and 6.1.1.4'
N N 0.0061 0.0033 'International Tables Vol C Tables 4.2.6.8 and 6.1.1.4'
O O 0.0106 0.0060 'International Tables Vol C Tables 4.2.6.8 and 6.1.1.4'

loop_
_geom_angle_atom_site_label_1
_geom_angle_atom_site_label_2
_geom_angle_atom_site_label_3
_geom_angle
C5 O1 C7 118.2(2)
C6 O2 C8 114.36(18)
C12 N1 C10 111.68(19)
C12 N1 C9 125.30(19)
C10 N1 C9 122.76(19)
C12 N2 C11 111.95(19)
C12 N2 H2A 124.0
C11 N2 H2A 124.0
N4 N3 C12 117.2(2)
O4 N4 O3 120.8(2)
O4 N4 N3 123.8(2)
O3 N4 N3 115.4(2)
C6 C1 C2 118.0(2)
C6 C1 C9 121.5(2)
C2 C1 C9 120.4(2)
C3 C2 C1 120.3(3)
C3 C2 H2 119.9
C1 C2 H2 119.9
C2 C3 C4 121.3(2)
C2 C3 H3 119.4
C4 C3 H3 119.4
C3 C4 C5 119.9(2)
C3 C4 H4 120.1
C5 C4 H4 120.1
O1 C5 C4 124.4(2)
O1 C5 C6 117.5(2)
C4 C5 C6 118.1(3)
C1 C6 O2 118.5(2)
C1 C6 C5 122.4(2)
O2 C6 C5 119.1(2)
O1 C7 H7A 109.5
O1 C7 H7B 109.5
H7A C7 H7B 109.5
O1 C7 H7C 109.5
H7A C7 H7C 109.5
H7B C7 H7C 109.5
O2 C8 H8A 109.5
O2 C8 H8B 109.5
H8A C8 H8B 109.5
O2 C8 H8C 109.5
H8A C8 H8C 109.5
H8B C8 H8C 109.5
N1 C9 C1 112.00(19)
N1 C9 H9A 109.2
C1 C9 H9A 109.2
N1 C9 H9B 109.2
C1 C9 H9B 109.2
H9A C9 H9B 107.9
N1 C10 C11 103.16(18)
N1 C10 H10A 111.1
C11 C10 H10A 111.1
N1 C10 H10B 111.1
C11 C10 H10B 111.1
H10A C10 H10B 109.1
N2 C11 C10 102.59(18)
N2 C11 H11A 111.2
C10 C11 H11A 111.2
N2 C11 H11B 111.2
C10 C11 H11B 111.2
H11A C11 H11B 109.2
N2 C12 N1 110.6(2)
N2 C12 N3 131.8(2)
N1 C12 N3 117.6(2)

loop_
_geom_bond_atom_site_label_1
_geom_bond_atom_site_label_2
_geom_bond_distance
O1 C5 1.357(3)
O1 C7 1.423(3)
O2 C6 1.392(2)
O2 C8 1.435(3)
O3 N4 1.237(2)
O4 N4 1.233(2)
N1 C12 1.327(3)
N1 C10 1.454(3)
N1 C9 1.458(3)
N2 C12 1.319(3)
N2 C11 1.462(3)
N2 H2A 0.8600
N3 N4 1.348(3)
N3 C12 1.350(3)
C1 C6 1.377(3)
C1 C2 1.394(3)
C1 C9 1.500(3)
C2 C3 1.374(3)
C2 H2 0.9300
C3 C4 1.376(4)
C3 H3 0.9300
C4 C5 1.390(3)
C4 H4 0.9300
C5 C6 1.397(3)
C7 H7A 0.9600
C7 H7B 0.9600
C7 H7C 0.9600
C8 H8A 0.9600
C8 H8B 0.9600
C8 H8C 0.9600
C9 H9A 0.9700
C9 H9B 0.9700
C10 C11 1.525(3)
C10 H10A 0.9700
C10 H10B 0.9700
C11 H11A 0.9700
C11 H11B 0.9700

loop_
_geom_hbond_atom_site_label_D
_geom_hbond_atom_site_label_H
_geom_hbond_atom_site_label_A
_geom_hbond_site_symmetry_A
_geom_hbond_distance_DH
_geom_hbond_distance_HA
_geom_hbond_distance_DA
_geom_hbond_angle_DHA
N2 H2A O2 3_655 0.86 2.18 2.908(3) 142.8
C10 H10B O3 4_665 0.97 2.56 3.296(3) 132.9

loop_
_geom_torsion_atom_site_label_1
_geom_torsion_atom_site_label_2
_geom_torsion_atom_site_label_3
_geom_torsion_atom_site_label_4
_geom_torsion
C12 N3 N4 O4 3.3(3)
C12 N3 N4 O3 -177.1(2)
C6 C1 C2 C3 0.2(4)
C9 C1 C2 C3 -178.7(2)
C1 C2 C3 C4 1.4(4)
C2 C3 C4 C5 -1.8(4)
C7 O1 C5 C4 1.1(3)
C7 O1 C5 C6 -179.4(2)
C3 C4 C5 O1 -180.0(2)
C3 C4 C5 C6 0.6(4)
C2 C1 C6 O2 -179.6(2)
C9 C1 C6 O2 -0.8(3)
C2 C1 C6 C5 -1.3(3)
C9 C1 C6 C5 177.5(2)
C8 O2 C6 C1 -109.7(3)
C8 O2 C6 C5 71.9(3)
O1 C5 C6 C1 -178.5(2)
C4 C5 C6 C1 1.0(3)
O1 C5 C6 O2 -0.2(3)
C4 C5 C6 O2 179.2(2)
C12 N1 C9 C1 144.6(2)
C10 N1 C9 C1 -41.7(3)
C6 C1 C9 N1 -74.4(3)
C2 C1 C9 N1 104.4(2)
C12 N1 C10 C11 -2.2(3)
C9 N1 C10 C11 -176.6(2)
C12 N2 C11 C10 -0.7(3)
N1 C10 C11 N2 1.6(2)
C11 N2 C12 N1 -0.7(3)
C11 N2 C12 N3 178.5(2)
C10 N1 C12 N2 1.9(3)
C9 N1 C12 N2 176.1(2)
C10 N1 C12 N3 -177.48(19)
C9 N1 C12 N3 -3.3(3)
N4 N3 C12 N2 3.1(4)
N4 N3 C12 N1 -177.63(19)

loop_
_cod_related_entry_id
_cod_related_entry_database
_cod_related_entry_code
1 ChemSpider 21120376
